data_7010245
loop_
_publ_author_name
'Baker, Murray V.'
'Brown, David H.'
'Skelton, Brian W.'
'White, Allan H.'

_publ_section_title
;
 An investigation of 1,4,7-tri(4-alkynyl)-1,4,7-triazacyclononanes:
 ligand synthesis and metal co-ordination chemistry&#x200A;&#x2020;
;
_journal_issue 24
_journal_name_full 'Journal of the Chemical Society, Dalton Transactions'
_journal_page_first 4607
_journal_paper_doi 10.1039/b007324p
_journal_year 2000
_chemical_formula_sum 'C48 H60 B N3'
_chemical_formula_weight 689.84
_space_group_IT_number 14
_symmetry_cell_setting monoclinic
_symmetry_space_group_name_Hall '-P 2yn'
_symmetry_space_group_name_H-M 'P 1 21/n 1'
_cell_angle_alpha 90.00000
_cell_angle_beta 90.296(2)
_cell_angle_gamma 90.00000
_cell_formula_units_Z 4
_cell_length_a 11.7630(10)
_cell_length_b 26.994(3)
_cell_length_c 12.9070(10)
_cell_measurement_reflns_used 8192
_cell_measurement_temperature 150
_cell_measurement_theta_max 26
_cell_measurement_theta_min 2
_cell_volume 4098.3(7)
_computing_cell_refinement 'Siemens SAINT (Siemens, 1995)'
_computing_data_collection 'Siemens SMART (Siemens, 1995)'
_computing_data_reduction 'xtal ADDREF SORTRF'
_computing_molecular_graphics xtal
_computing_publication_material 'xtal BONDLA CIFIO'
_computing_structure_refinement 'xtal CRYLSQ'
_computing_structure_solution xtal
_diffrn_ambient_temperature 150
_diffrn_measurement_device_type
;
Bruker SMART CCD diffractometer
;
_diffrn_measurement_method '\w scans'
_diffrn_radiation_detector 'CCD area detector'
_diffrn_radiation_monochromator graphite
_diffrn_radiation_source 'sealed tube'
_diffrn_radiation_type 'Mo K\a'
_diffrn_radiation_wavelength .71073
_diffrn_reflns_av_R_equivalents .032
_diffrn_reflns_av_sigmaI/netI .087
_diffrn_reflns_limit_h_max 16
_diffrn_reflns_limit_h_min -16
_diffrn_reflns_limit_k_max 36
_diffrn_reflns_limit_k_min 0
_diffrn_reflns_limit_l_max 17
_diffrn_reflns_limit_l_min 0
_diffrn_reflns_number 40295
_diffrn_reflns_theta_max 29.12
_diffrn_reflns_theta_min 1.75
_diffrn_standards_decay_% 0
_exptl_absorpt_coefficient_mu .064
_exptl_absorpt_correction_T_max .928
_exptl_absorpt_correction_T_min .762
_exptl_absorpt_correction_type multi-scan
_exptl_absorpt_process_details
;
 SADABS; Sheldrick, 1996
;
_exptl_crystal_colour colourless
_exptl_crystal_density_diffrn 1.118
_exptl_crystal_description prism
_exptl_crystal_F_000 1496
_exptl_crystal_size_max .38
_exptl_crystal_size_mid .35
_exptl_crystal_size_min .12
_refine_diff_density_max .314
_refine_diff_density_min -.283
_refine_ls_goodness_of_fit_all 1.213
_refine_ls_goodness_of_fit_ref .997
_refine_ls_hydrogen_treatment mixed
_refine_ls_matrix_type full
_refine_ls_number_constraints 0
_refine_ls_number_parameters 712
_refine_ls_number_reflns 7171
_refine_ls_number_restraints 0
_refine_ls_R_factor_all .078
_refine_ls_R_factor_gt .048
_refine_ls_shift/su_max .081
_refine_ls_shift/su_mean .007
_refine_ls_structure_factor_coef F
_refine_ls_weighting_scheme calc
_refine_ls_wR_factor_all .086
_refine_ls_wR_factor_ref .058
_reflns_d_resolution_high .73
_reflns_d_resolution_low 11.617
_reflns_Friedel_coverage 0
_reflns_limit_h_max 16
_reflns_limit_h_min 0
_reflns_limit_k_max 36
_reflns_limit_k_min 0
_reflns_limit_l_max 17
_reflns_limit_l_min -17
_reflns_number_gt 7171
_reflns_number_total 10355
_reflns_threshold_expression 'F    > 4.00 sig(F   )'
_cod_data_source_file b007324p.txt
_cod_data_source_block dbspot
_cod_original_sg_symbol_Hall -p_2yn
_cod_original_sg_symbol_H-M P_1_21/n_1
_cod_original_formula_sum 'C48 H60 B1 N3'
_cod_database_code 7010245

loop_
_symmetry_equiv_pos_as_xyz
+x,+y,+z
1/2-x,1/2+y,1/2-z
-x,-y,-z
1/2+x,1/2-y,1/2+z

loop_
_atom_site_label
_atom_site_fract_x
_atom_site_fract_y
_atom_site_fract_z
_atom_site_U_iso_or_equiv
_atom_site_adp_type
_atom_site_calc_flag
_atom_site_calc_attached_atom
_atom_site_occupancy
_atom_site_disorder_assembly
_atom_site_disorder_group
N1 .60730(12) .32215(5) .68212(11) .0254(7) Uani ? ? 1.00000 ? ?
C11 .52032(16) .32323(7) .76735(14) .0282(9) Uani ? ? 1.00000 ? ?
C12 .50709(16) .37379(7) .81726(13) .0278(9) Uani ? ? 1.00000 ? ?
C13 .46003(18) .41328(7) .74311(15) .0345(10) Uani ? ? 1.00000 ? ?
C14 .44520(17) .46102(7) .79628(16) .0379(10) Uani ? ? 1.00000 ? ?
C15 .43498(19) .49796(8) .84475(18) .0454(12) Uani ? ? 1.00000 ? ?
C16 .4218(3) .54322(10) .9073(3) .0652(18) Uani ? ? 1.00000 ? ?
C2 .59032(19) .27801(7) .61242(15) .0349(10) Uani ? ? 1.00000 ? ?
C3 .5140(2) .29348(8) .52282(16) .0403(11) Uani ? ? 1.00000 ? ?
N4 .54874(14) .34207(6) .48218(11) .0339(8) Uani ? ? 1.00000 ? ?
C41 .4598(2) .36225(10) .41354(19) .0481(13) Uani ? ? 1.00000 ? ?
C42 .4807(2) .41493(12) .3783(3) .075(2) Uani ? ? 1.00000 ? ?
C43 .4737(3) .45186(15) .4508(3) .051(2) Uani ? ? .657(5) ? ?
C44 .3644(4) .45636(14) .5037(3) .050(2) Uani ? ? .657(5) ? ?
C45 .2645(3) .45924(9) .5405(2) .0599(16) Uani ? ? 1.00000 ? ?
C46 .1664(3) .46688(13) .6048(3) .071(2) Uani ? ? 1.00000 ? ?
C5 .66180(18) .34062(8) .43258(14) .0359(10) Uani ? ? 1.00000 ? ?
C6 .74048(17) .38239(7) .46744(14) .0328(9) Uani ? ? 1.00000 ? ?
N7 .74936(13) .38768(5) .58112(11) .0281(7) Uani ? ? 1.00000 ? ?
C71 .80655(19) .43422(8) .60893(16) .0377(11) Uani ? ? 1.00000 ? ?
C72 .7996(2) .44666(8) .72343(18) .0417(12) Uani ? ? 1.00000 ? ?
C73 .8531(3) .49736(12) .7467(3) .070(2) Uani ? ? 1.00000 ? ?
C74 .8510(3) .50809(11) .8586(3) .0699(18) Uani ? ? 1.00000 ? ?
C75 .8485(3) .51393(11) .9492(3) .0721(19) Uani ? ? 1.00000 ? ?
C76 .8484(3) .51994(17) 1.0627(3) .087(2) Uani ? ? 1.00000 ? ?
C8 .80267(16) .34463(7) .63216(14) .0297(9) Uani ? ? 1.00000 ? ?
C9 .72714(15) .32627(7) .72036(14) .0295(9) Uani ? ? 1.00000 ? ?
B .10089(16) .25403(7) .57726(14) .0221(8) Uani ? ? 1.00000 ? ?
C111 -.01430(14) .22057(6) .55362(12) .0229(8) Uani ? ? 1.00000 ? ?
C112 -.09935(14) .23374(6) .48174(13) .0242(8) Uani ? ? 1.00000 ? ?
C113 -.19722(15) .20534(7) .46605(13) .0278(8) Uani ? ? 1.00000 ? ?
C114 -.21431(15) .16218(7) .52301(13) .0293(9) Uani ? ? 1.00000 ? ?
C115 -.13192(15) .14772(7) .59420(13) .0281(9) Uani ? ? 1.00000 ? ?
C116 -.03466(15) .17634(6) .60835(13) .0253(8) Uani ? ? 1.00000 ? ?
C121 .20797(14) .21573(6) .59868(12) .0231(8) Uani ? ? 1.00000 ? ?
C122 .22487(15) .17370(6) .53588(13) .0266(8) Uani ? ? 1.00000 ? ?
C123 .31272(16) .14001(7) .55227(15) .0312(9) Uani ? ? 1.00000 ? ?
C124 .38823(16) .14693(7) .63419(15) .0340(10) Uani ? ? 1.00000 ? ?
C125 .37436(16) .18762(7) .69828(15) .0331(9) Uani ? ? 1.00000 ? ?
C126 .28616(15) .22115(7) .68044(13) .0272(8) Uani ? ? 1.00000 ? ?
C131 .12557(13) .29042(6) .47706(12) .0228(7) Uani ? ? 1.00000 ? ?
C132 .20091(14) .27860(6) .39715(13) .0253(8) Uani ? ? 1.00000 ? ?
C133 .21489(15) .30840(7) .30961(13) .0276(8) Uani ? ? 1.00000 ? ?
C134 .15519(15) .35227(7) .29962(13) .0271(8) Uani ? ? 1.00000 ? ?
C135 .08110(15) .36599(7) .37802(14) .0289(9) Uani ? ? 1.00000 ? ?
C136 .06691(15) .33544(6) .46380(13) .0261(8) Uani ? ? 1.00000 ? ?
C141 .08077(14) .28874(6) .68035(12) .0226(7) Uani ? ? 1.00000 ? ?
C142 .14497(15) .33203(6) .69721(13) .0270(8) Uani ? ? 1.00000 ? ?
C143 .12815(16) .36311(7) .78177(14) .0305(9) Uani ? ? 1.00000 ? ?
C144 .04479(15) .35216(7) .85418(13) .0284(9) Uani ? ? 1.00000 ? ?
C145 -.01780(15) .30921(7) .84245(13) .0267(8) Uani ? ? 1.00000 ? ?
C146 .00042(14) .27806(6) .75746(12) .0246(8) Uani ? ? 1.00000 ? ?
C43' .3835(5) .4471(2) .3700(4) .037(3) Uani ? ? .343(5) ? ?
C44' .3067(5) .4536(2) .4602(5) .033(3) Uani ? ? .343(5) ? ?
H1 .5961(17) .3498(8) .6400(16) .031(5) Uiso ? ? 1.00000 ? ?
H11a .5429(17) .2968(8) .8181(16) .036(5) Uiso ? ? 1.00000 ? ?
H11b .4480(18) .3130(8) .7359(16) .033(5) Uiso ? ? 1.00000 ? ?
H12a .5813(17) .3850(7) .8467(15) .030(5) Uiso ? ? 1.00000 ? ?
H12b .4550(18) .3696(8) .8761(17) .037(6) Uiso ? ? 1.00000 ? ?
H13a .387(2) .4010(9) .7136(19) .053(7) Uiso ? ? 1.00000 ? ?
H13b .5116(18) .4177(8) .6839(17) .038(6) Uiso ? ? 1.00000 ? ?
H16a .384(3) .5683(14) .871(3) .097(12) Uiso ? ? 1.00000 ? ?
H16b .495(3) .5559(14) .926(3) .109(13) Uiso ? ? 1.00000 ? ?
H16c .379(3) .5356(11) .971(3) .081(10) Uiso ? ? 1.00000 ? ?
H2a .5548(18) .2510(8) .6530(16) .036(6) Uiso ? ? 1.00000 ? ?
H2b .6668(18) .2667(8) .5889(16) .034(5) Uiso ? ? 1.00000 ? ?
H3a .434(2) .2960(8) .5440(17) .043(6) Uiso ? ? 1.00000 ? ?
H3b .518(2) .2670(9) .4692(18) .047(6) Uiso ? ? 1.00000 ? ?
H41a .387(2) .3609(9) .4517(19) .051(7) Uiso ? ? 1.00000 ? ?
H41b .451(2) .3386(10) .353(2) .062(8) Uiso ? ? 1.00000 ? ?
H42a .42772 .42331 .32581 .09200 Uiso ? ? .657(5) ? ?
H42b .55622 .41680 .34979 .09200 Uiso ? ? .657(5) ? ?
H43a .49052 .48303 .41806 .05400 Uiso ? ? .657(5) ? ?
H43b .53280 .44614 .50198 .05400 Uiso ? ? .657(5) ? ?
H46a .122(3) .4374(15) .615(3) .113(13) Uiso ? ? 1.00000 ? ?
H46b .188(4) .4770(17) .682(4) .154(19) Uiso ? ? 1.00000 ? ?
H46c .122(3) .4931(14) .583(3) .101(12) Uiso ? ? 1.00000 ? ?
H5a .6566(19) .3422(8) .3545(18) .045(6) Uiso ? ? 1.00000 ? ?
H5b .6981(18) .3075(8) .4487(16) .038(6) Uiso ? ? 1.00000 ? ?
H6a .7121(16) .4150(7) .4407(15) .029(5) Uiso ? ? 1.00000 ? ?
H6b .8169(18) .3775(7) .4360(15) .031(5) Uiso ? ? 1.00000 ? ?
H71a .7708(18) .4610(8) .5679(16) .035(5) Uiso ? ? 1.00000 ? ?
H71b .890(2) .4338(9) .5868(18) .050(7) Uiso ? ? 1.00000 ? ?
H72a .839(2) .4203(9) .7658(19) .051(7) Uiso ? ? 1.00000 ? ?
H72b .719(2) .4474(8) .7431(17) .042(6) Uiso ? ? 1.00000 ? ?
H73a .817(3) .5231(15) .706(3) .121(15) Uiso ? ? 1.00000 ? ?
H73b .934(3) .4985(11) .725(2) .080(10) Uiso ? ? 1.00000 ? ?
H76a .843(4) .4867(17) 1.102(3) .135(17) Uiso ? ? 1.00000 ? ?
H76b .782(3) .5382(15) 1.081(3) .113(14) Uiso ? ? 1.00000 ? ?
H76c .918(3) .5371(13) 1.084(3) .092(10) Uiso ? ? 1.00000 ? ?
H8a .8789(17) .3537(7) .6627(15) .030(5) Uiso ? ? 1.00000 ? ?
H8b .8127(16) .3184(7) .5809(15) .024(5) Uiso ? ? 1.00000 ? ?
H9a .7498(18) .2938(8) .7441(16) .035(5) Uiso ? ? 1.00000 ? ?
H9b .7271(17) .3507(7) .7797(16) .030(5) Uiso ? ? 1.00000 ? ?
H112 -.0896(15) .2637(7) .4397(14) .024(5) Uiso ? ? 1.00000 ? ?
H113 -.2535(18) .2158(8) .4165(16) .036(6) Uiso ? ? 1.00000 ? ?
H114 -.2841(18) .1425(8) .5118(16) .032(5) Uiso ? ? 1.00000 ? ?
H115 -.1440(17) .1171(8) .6342(15) .031(5) Uiso ? ? 1.00000 ? ?
H116 .0226(17) .1654(7) .6588(16) .032(5) Uiso ? ? 1.00000 ? ?
H122 .1698(17) .1669(7) .4788(15) .028(5) Uiso ? ? 1.00000 ? ?
H123 .3209(17) .1114(8) .5053(16) .036(6) Uiso ? ? 1.00000 ? ?
H124 .4497(18) .1233(8) .6457(16) .037(6) Uiso ? ? 1.00000 ? ?
H125 .427(2) .1935(9) .7576(18) .050(7) Uiso ? ? 1.00000 ? ?
H126 .2764(16) .2503(7) .7281(15) .026(5) Uiso ? ? 1.00000 ? ?
H132 .2466(17) .2477(8) .4039(15) .029(5) Uiso ? ? 1.00000 ? ?
H133 .2691(19) .2978(8) .2564(18) .043(6) Uiso ? ? 1.00000 ? ?
H134 .1652(17) .3725(7) .2387(16) .030(5) Uiso ? ? 1.00000 ? ?
H135 .0381(17) .3975(8) .3729(15) .031(5) Uiso ? ? 1.00000 ? ?
H136 .0151(17) .3467(8) .5177(16) .033(5) Uiso ? ? 1.00000 ? ?
H142 .2023(16) .3418(7) .6457(15) .027(5) Uiso ? ? 1.00000 ? ?
H143 .1768(18) .3927(8) .7894(16) .039(6) Uiso ? ? 1.00000 ? ?
H144 .0314(18) .3746(8) .9139(17) .038(6) Uiso ? ? 1.00000 ? ?
H145 -.0781(18) .3005(8) .8928(17) .037(6) Uiso ? ? 1.00000 ? ?
H146 -.0466(16) .2479(7) .7498(14) .025(5) Uiso ? ? 1.00000 ? ?
H42'a .51786 .41413 .31322 .09200 Uiso ? ? .343(5) ? ?
H42'b .53158 .43009 .42808 .09200 Uiso ? ? .343(5) ? ?
H43'a .33799 .43446 .31430 .06100 Uiso ? ? .343(5) ? ?
H43'b .41097 .47928 .34981 .06100 Uiso ? ? .343(5) ? ?

loop_
_atom_site_aniso_label
_atom_site_aniso_U_11
_atom_site_aniso_U_22
_atom_site_aniso_U_33
_atom_site_aniso_U_12
_atom_site_aniso_U_13
_atom_site_aniso_U_23
N1 .0305(8) .0229(7) .0229(7) .0000(6) .0050(6) .0009(6)
C11 .0305(9) .0286(9) .0255(8) -.0029(7) .0059(7) .0016(7)
C12 .0302(9) .0289(9) .0245(8) .0011(7) .0069(7) .0003(7)
C13 .0362(10) .0332(10) .0340(10) .0071(8) .0022(8) -.0010(8)
C14 .0370(10) .0335(10) .0434(11) .0045(8) .0080(9) .0054(8)
C15 .0477(13) .0341(11) .0546(13) .0023(9) .0152(10) .0030(9)
C16 .082(2) .0366(13) .078(2) -.0005(14) .0231(17) -.0113(13)
C2 .0486(12) .0250(9) .0313(9) -.0036(8) .0081(8) -.0048(7)
C3 .0512(13) .0386(11) .0312(10) -.0113(9) .0010(9) -.0096(8)
N4 .0388(9) .0389(9) .0241(7) -.0011(7) .0040(6) -.0023(6)
C41 .0402(12) .0638(15) .0403(12) .0071(11) .0050(10) .0047(11)
C42 .0494(15) .087(2) .090(2) .0226(14) .0245(15) .0455(18)
C43 .045(2) .061(2) .047(2) .0146(17) .0105(15) .0190(17)
C44 .042(2) .057(2) .050(2) .0140(17) .0051(18) .0263(17)
C45 .0774(18) .0452(13) .0573(15) .0101(12) .0227(14) .0223(12)
C46 .0553(17) .0675(19) .092(2) .0183(15) .0285(16) .0401(18)
C5 .0435(11) .0425(11) .0219(8) .0075(9) .0071(8) -.0011(8)
C6 .0337(10) .0397(10) .0249(8) .0056(8) .0084(7) .0080(8)
N7 .0296(8) .0281(7) .0265(7) .0027(6) .0049(6) .0055(6)
C71 .0387(11) .0337(10) .0406(11) -.0061(8) .0059(9) .0061(8)
C72 .0408(12) .0379(11) .0466(12) -.0114(9) .0057(10) -.0039(9)
C73 .083(2) .0603(18) .0669(18) -.0390(16) .0150(16) -.0176(15)
C74 .0692(18) .0600(16) .081(2) -.0316(14) .0173(15) -.0320(15)
C75 .0672(18) .0643(17) .085(2) -.0294(14) .0231(15) -.0414(16)
C76 .080(2) .099(3) .081(2) -.039(2) .0253(19) -.056(2)
C8 .0297(9) .0318(9) .0278(9) .0062(7) .0053(7) .0065(7)
C9 .0281(9) .0331(9) .0273(9) .0019(7) .0043(7) .0057(7)
B .0222(8) .0243(8) .0198(8) -.0008(7) .0029(6) -.0008(7)
C111 .0226(8) .0269(8) .0192(7) .0004(6) .0045(6) -.0038(6)
C112 .0251(8) .0262(8) .0213(7) .0012(6) .0032(6) -.0034(6)
C113 .0256(9) .0338(9) .0238(8) .0020(7) -.0002(7) -.0054(7)
C114 .0268(9) .0342(9) .0270(8) -.0056(7) .0048(7) -.0072(7)
C115 .0324(9) .0286(9) .0235(8) -.0038(7) .0076(7) -.0003(7)
C116 .0270(8) .0285(8) .0204(7) .0002(7) .0023(6) -.0008(6)
C121 .0238(8) .0252(8) .0203(7) -.0010(6) .0045(6) .0033(6)
C122 .0278(9) .0291(8) .0230(8) .0011(7) .0021(7) .0002(7)
C123 .0330(10) .0282(9) .0324(9) .0032(7) .0079(7) .0014(7)
C124 .0296(9) .0360(10) .0364(10) .0074(8) .0029(8) .0085(8)
C125 .0284(9) .0418(10) .0290(9) .0011(8) -.0020(7) .0052(8)
C126 .0273(9) .0305(9) .0240(8) -.0009(7) .0022(7) .0010(7)
C131 .0222(8) .0269(8) .0193(7) -.0034(6) .0003(6) .0001(6)
C132 .0262(8) .0262(8) .0235(8) -.0004(7) .0025(6) -.0005(6)
C133 .0278(9) .0333(9) .0216(8) -.0025(7) .0048(6) -.0015(7)
C134 .0281(9) .0312(9) .0222(8) -.0049(7) .0004(7) .0043(7)
C135 .0285(9) .0294(9) .0289(9) .0010(7) .0009(7) .0043(7)
C136 .0260(8) .0281(8) .0242(8) .0014(7) .0039(7) .0006(7)
C141 .0237(8) .0247(8) .0194(7) .0028(6) -.0002(6) .0005(6)
C142 .0283(9) .0307(9) .0221(8) -.0019(7) .0029(7) -.0010(7)
C143 .0354(10) .0290(9) .0272(9) -.0033(7) .0004(7) -.0018(7)
C144 .0333(9) .0306(9) .0211(8) .0057(7) -.0003(7) -.0028(7)
C145 .0278(9) .0326(9) .0197(7) .0050(7) .0018(6) .0040(7)
C146 .0263(8) .0263(8) .0211(8) .0003(7) .0009(6) .0020(6)
C43' .035(3) .041(3) .034(3) .005(2) -.006(2) .008(2)
C44' .026(3) .027(3) .047(4) .002(2) -.005(3) .009(2)

loop_
_atom_type_symbol
_atom_type_description
_atom_type_oxidation_number
_atom_type_number_in_cell
_atom_type_scat_dispersion_real
_atom_type_scat_dispersion_imag
_atom_type_scat_source
C ? 0 192 .002 .002 'Int Tables Vol IV Tables 2.2B and 2.3.1'
H ? 0 240 0 0 'Int Tables Vol IV Tables 2.2B and 2.3.1'
B ? 0 4 0 .001 'Int Tables Vol IV Tables 2.2B and 2.3.1'
N ? 0 12 .004 .003 'Int Tables Vol IV Tables 2.2B and 2.3.1'

loop_
_diffrn_attenuator_code
_diffrn_attenuator_scale
? ?

loop_
_geom_angle_atom_site_label_1
_geom_angle_atom_site_label_2
_geom_angle_atom_site_label_3
_geom_angle_site_symmetry_1
_geom_angle_site_symmetry_2
_geom_angle_site_symmetry_3
_geom_angle
_geom_angle_publ_flag
C11 N1 C2 . . . 111.30(14) ?
C11 N1 C9 . . . 113.59(13) ?
C11 N1 H1 . . . 108.4(12) ?
C2 N1 C9 . . . 112.21(14) ?
C2 N1 H1 . . . 105.5(13) ?
C9 N1 H1 . . . 105.2(12) ?
N1 C11 C12 . . . 113.51(14) ?
N1 C11 H11a . . . 106.6(12) ?
N1 C11 H11b . . . 106.5(12) ?
C12 C11 H11a . . . 113.0(12) ?
C12 C11 H11b . . . 109.7(12) ?
H11a C11 H11b . . . 107.2(17) ?
C11 C12 C13 . . . 113.43(15) ?
C11 C12 H12a . . . 110.0(11) ?
C11 C12 H12b . . . 106.9(12) ?
C13 C12 H12a . . . 109.9(11) ?
C13 C12 H12b . . . 109.6(12) ?
H12a C12 H12b . . . 106.7(17) ?
C12 C13 C14 . . . 111.16(16) ?
C12 C13 H13a . . . 108.3(14) ?
C12 C13 H13b . . . 110.3(12) ?
C14 C13 H13a . . . 111.6(14) ?
C14 C13 H13b . . . 109.3(12) ?
H13a C13 H13b . . . 106.0(19) ?
C13 C14 C15 . . . 175.8(2) ?
C14 C15 C16 . . . 178.6(3) ?
C15 C16 H16a . . . 112(2) ?
C15 C16 H16b . . . 110(2) ?
C15 C16 H16c . . . 109.7(18) ?
H16a C16 H16b . . . 107(3) ?
H16a C16 H16c . . . 108(3) ?
H16b C16 H16c . . . 110(3) ?
N1 C2 C3 . . . 108.27(15) ?
N1 C2 H2a . . . 108.7(12) ?
N1 C2 H2b . . . 107.8(12) ?
C3 C2 H2a . . . 110.8(12) ?
C3 C2 H2b . . . 112.5(12) ?
H2a C2 H2b . . . 108.6(17) ?
C2 C3 N4 . . . 110.65(17) ?
C2 C3 H3a . . . 111.7(13) ?
C2 C3 H3b . . . 107.4(13) ?
N4 C3 H3a . . . 107.7(13) ?
N4 C3 H3b . . . 112.2(14) ?
H3a C3 H3b . . . 107.2(19) ?
C3 N4 C41 . . . 110.31(17) ?
C3 N4 C5 . . . 112.49(16) ?
C41 N4 C5 . . . 112.76(15) ?
N4 C41 C42 . . . 114.4(2) ?
N4 C41 H41a . . . 107.4(14) ?
N4 C41 H41b . . . 107.4(15) ?
C42 C41 H41a . . . 109.1(14) ?
C42 C41 H41b . . . 112.0(15) ?
H41a C41 H41b . . . 106(2) ?
C41 C42 C43 . . . 117.9(3) ?
C41 C42 C43' . . . 117.4(3) ?
C41 C42 H42a . . . 109.4(3) ?
C41 C42 H42b . . . 108.4(3) ?
C41 C42 H42'a . . . 108.7(3) ?
C41 C42 H42'b . . . 107.4(3) ?
C43 C42 C43' . . . 64.0(3) ?
C43 C42 H42a . . . 105.9(3) ?
C43 C42 H42b . . . 106.3(3) ?
C43 C42 H42'a . . . 130.6(3) ?
C43 C42 H42'b . . . 43.7(2) ?
C43' C42 H42a . . . 44.1(3) ?
C43' C42 H42b . . . 132.2(4) ?
C43' C42 H42'a . . . 108.4(4) ?
C43' C42 H42'b . . . 106.4(4) ?
H42a C42 H42b . . . 108.6(3) ?
H42a C42 H42'a . . . 71.1(2) ?
H42a C42 H42'b . . . 141.1(4) ?
H42b C42 H42'a . . . 40.04(12) ?
H42b C42 H42'b . . . 70.3(2) ?
H42'a C42 H42'b . . . 108.2(3) ?
C42 C43 C43' . . . 60.3(3) ?
C42 C43 C44 . . . 115.8(3) ?
C42 C43 C44' . . . 97.0(3) ?
C42 C43 H42'b . . . 44.8(2) ?
C42 C43 H43a . . . 108.8(3) ?
C42 C43 H43b . . . 107.7(3) ?
C43' C43 C44 . . . 73.1(3) ?
C43' C43 C44' . . . 48.5(3) ?
C43' C43 H42'b . . . 103.9(4) ?
C43' C43 H43a . . . 85.1(3) ?
C43' C43 H43b . . . 165.9(4) ?
C44 C43 C44' . . . 24.6(3) ?
C44 C43 H42'b . . . 146.1(4) ?
C44 C43 H43a . . . 108.4(3) ?
C44 C43 H43b . . . 108.9(3) ?
C44' C43 H42'b . . . 138.8(4) ?
C44' C43 H43a . . . 102.3(3) ?
C44' C43 H43b . . . 132.4(4) ?
H42'b C43 H43a . . . 104.9(3) ?
H42'b C43 H43b . . . 66.3(2) ?
H43a C43 H43b . . . 106.9(4) ?
C42 C43' C43 . . . 55.7(3) ?
C42 C43' C44 . . . 96.7(4) ?
C42 C43' C44' . . . 119.8(5) ?
C42 C43' H42a . . . 40.9(3) ?
C42 C43' H43'a . . . 106.3(5) ?
C42 C43' H43'b . . . 107.3(5) ?
C43 C43' C44 . . . 52.8(3) ?
C43 C43' C44' . . . 82.8(4) ?
C43 C43' H42a . . . 94.8(4) ?
C43 C43' H43'a . . . 161.8(6) ?
C43 C43' H43'b . . . 82.7(4) ?
C44 C43' C44' . . . 30.0(3) ?
C44 C43' H42a . . . 135.7(5) ?
C44 C43' H43'a . . . 135.5(5) ?
C44 C43' H43'b . . . 100.5(4) ?
C44' C43' H42a . . . 146.7(6) ?
C44' C43' H43'a . . . 106.8(5) ?
C44' C43' H43'b . . . 108.2(5) ?
H42a C43' H43'a . . . 68.6(4) ?
H42a C43' H43'b . . . 104.4(5) ?
H43'a C43' H43'b . . . 107.9(6) ?
C43 C44 C43' . . . 54.1(3) ?
C43 C44 C44' . . . 111.8(6) ?
C43 C44 C45 . . . 173.9(4) ?
C43' C44 C44' . . . 57.6(5) ?
C43' C44 C45 . . . 119.8(4) ?
C44' C44 C45 . . . 62.2(5) ?
C43 C44' C43' . . . 48.6(3) ?
C43 C44' C44 . . . 43.7(4) ?
C43 C44' C45 . . . 119.2(5) ?
C43' C44' C44 . . . 92.3(6) ?
C43' C44' C45 . . . 167.9(6) ?
C44 C44' C45 . . . 75.6(6) ?
C44 C45 C44' . . . 42.2(4) ?
C44 C45 C46 . . . 165.6(3) ?
C44' C45 C46 . . . 151.7(4) ?
C45 C46 H46a . . . 114(2) ?
C45 C46 H46b . . . 113(3) ?
C45 C46 H46c . . . 113(2) ?
H46a C46 H46b . . . 102(3) ?
H46a C46 H46c . . . 111(3) ?
H46b C46 H46c . . . 103(3) ?
N4 C5 C6 . . . 113.47(16) ?
N4 C5 H5a . . . 112.4(13) ?
N4 C5 H5b . . . 108.3(12) ?
C6 C5 H5a . . . 107.3(13) ?
C6 C5 H5b . . . 109.7(12) ?
H5a C5 H5b . . . 105.4(18) ?
C5 C6 N7 . . . 113.83(15) ?
C5 C6 H6a . . . 110.3(11) ?
C5 C6 H6b . . . 109.2(12) ?
N7 C6 H6a . . . 106.2(11) ?
N7 C6 H6b . . . 111.0(12) ?
H6a C6 H6b . . . 106.0(16) ?
C6 N7 C71 . . . 110.81(15) ?
C6 N7 C8 . . . 113.29(14) ?
C71 N7 C8 . . . 111.83(14) ?
N7 C71 C72 . . . 113.60(17) ?
N7 C71 H71a . . . 107.5(12) ?
N7 C71 H71b . . . 111.2(13) ?
C72 C71 H71a . . . 109.6(12) ?
C72 C71 H71b . . . 109.3(13) ?
H71a C71 H71b . . . 105.3(18) ?
C71 C72 C73 . . . 111.3(2) ?
C71 C72 H72a . . . 110.2(14) ?
C71 C72 H72b . . . 108.2(13) ?
C73 C72 H72a . . . 109.8(14) ?
C73 C72 H72b . . . 109.1(13) ?
H72a C72 H72b . . . 108(2) ?
C72 C73 C74 . . . 111.0(3) ?
C72 C73 H73a . . . 111(2) ?
C72 C73 H73b . . . 111.2(18) ?
C74 C73 H73a . . . 113(2) ?
C74 C73 H73b . . . 107.0(18) ?
H73a C73 H73b . . . 104(3) ?
C73 C74 C75 . . . 176.3(3) ?
C74 C75 C76 . . . 178.1(3) ?
C75 C76 H76a . . . 113(2) ?
C75 C76 H76b . . . 108(2) ?
C75 C76 H76c . . . 109(2) ?
H76a C76 H76b . . . 105(3) ?
H76a C76 H76c . . . 109(3) ?
H76b C76 H76c . . . 112(3) ?
N7 C8 C9 . . . 109.90(15) ?
N7 C8 H8a . . . 111.0(11) ?
N7 C8 H8b . . . 108.8(11) ?
C9 C8 H8a . . . 107.8(11) ?
C9 C8 H8b . . . 110.0(11) ?
H8a C8 H8b . . . 109.3(16) ?
N1 C9 C8 . . . 109.18(14) ?
N1 C9 H9a . . . 107.2(13) ?
N1 C9 H9b . . . 107.2(11) ?
C8 C9 H9a . . . 111.6(13) ?
C8 C9 H9b . . . 110.8(11) ?
H9a C9 H9b . . . 110.7(17) ?
C111 B C121 . . . 108.19(13) ?
C111 B C131 . . . 109.10(13) ?
C111 B C141 . . . 109.80(13) ?
C121 B C131 . . . 111.50(13) ?
C121 B C141 . . . 109.50(13) ?
C131 B C141 . . . 108.74(13) ?
B C111 C112 . . . 124.22(14) ?
B C111 C116 . . . 120.74(14) ?
C112 C111 C116 . . . 115.02(15) ?
C111 C112 C113 . . . 122.67(15) ?
C111 C112 H112 . . . 119.2(11) ?
C113 C112 H112 . . . 118.1(11) ?
C112 C113 C114 . . . 120.24(16) ?
C112 C113 H113 . . . 120.0(13) ?
C114 C113 H113 . . . 119.7(13) ?
C113 C114 C115 . . . 118.84(16) ?
C113 C114 H114 . . . 119.6(12) ?
C115 C114 H114 . . . 121.5(12) ?
C114 C115 C116 . . . 120.10(16) ?
C114 C115 H115 . . . 118.7(11) ?
C116 C115 H115 . . . 121.2(11) ?
C111 C116 C115 . . . 123.12(15) ?
C111 C116 H116 . . . 118.1(12) ?
C115 C116 H116 . . . 118.7(12) ?
B C121 C122 . . . 121.16(14) ?
B C121 C126 . . . 123.82(14) ?
C122 C121 C126 . . . 115.00(15) ?
C121 C122 C123 . . . 123.06(16) ?
C121 C122 H122 . . . 118.8(11) ?
C123 C122 H122 . . . 118.1(11) ?
C122 C123 C124 . . . 119.92(17) ?
C122 C123 H123 . . . 119.5(12) ?
C124 C123 H123 . . . 120.5(12) ?
C123 C124 C125 . . . 118.95(18) ?
C123 C124 H124 . . . 119.9(12) ?
C125 C124 H124 . . . 121.2(12) ?
C124 C125 C126 . . . 120.38(17) ?
C124 C125 H125 . . . 120.7(14) ?
C126 C125 H125 . . . 118.9(14) ?
C121 C126 C125 . . . 122.70(16) ?
C121 C126 H126 . . . 117.7(11) ?
C125 C126 H126 . . . 119.6(11) ?
B C131 C132 . . . 123.78(14) ?
B C131 C136 . . . 121.38(14) ?
C132 C131 C136 . . . 114.77(15) ?
C131 C132 C133 . . . 122.83(16) ?
C131 C132 H132 . . . 118.0(11) ?
C133 C132 H132 . . . 119.2(11) ?
C132 C133 C134 . . . 120.44(16) ?
C132 C133 H133 . . . 118.6(13) ?
C134 C133 H133 . . . 121.0(13) ?
C133 C134 C135 . . . 118.73(16) ?
C133 C134 H134 . . . 119.7(12) ?
C135 C134 H134 . . . 121.5(12) ?
C134 C135 C136 . . . 120.00(17) ?
C134 C135 H135 . . . 120.1(12) ?
C136 C135 H135 . . . 119.9(12) ?
C131 C136 C135 . . . 123.21(16) ?
C131 C136 H136 . . . 119.3(12) ?
C135 C136 H136 . . . 117.5(12) ?
B C141 C142 . . . 121.23(14) ?
B C141 C146 . . . 123.75(14) ?
C142 C141 C146 . . . 115.02(15) ?
C141 C142 C143 . . . 122.91(16) ?
C141 C142 H142 . . . 119.1(11) ?
C143 C142 H142 . . . 118.0(11) ?
C142 C143 C144 . . . 120.20(17) ?
C142 C143 H143 . . . 118.8(12) ?
C144 C143 H143 . . . 121.0(12) ?
C143 C144 C145 . . . 118.83(16) ?
C143 C144 H144 . . . 120.5(12) ?
C145 C144 H144 . . . 120.7(12) ?
C144 C145 C146 . . . 120.43(16) ?
C144 C145 H145 . . . 120.6(12) ?
C146 C145 H145 . . . 118.9(12) ?
C141 C146 C145 . . . 122.54(15) ?
C141 C146 H146 . . . 118.4(11) ?
C145 C146 H146 . . . 119.0(11) ?
C42 H42a C43' . . . 95.0(4) ?
C42 H42b H42'a . . . 68.7(2) ?
C42 H42'a H42b . . . 71.22(18) ?
C42 H42'b C43 . . . 91.5(3) ?

loop_
_geom_bond_atom_site_label_1
_geom_bond_atom_site_label_2
_geom_bond_site_symmetry_1
_geom_bond_site_symmetry_2
_geom_bond_distance
_geom_bond_publ_flag
N1 C11 . . 1.506(2) ?
N1 C2 . . 1.506(2) ?
N1 C9 . . 1.495(2) ?
N1 H1 . . .93(2) ?
C11 C12 . . 1.517(3) ?
C11 H11a . . 1.00(2) ?
C11 H11b . . .98(2) ?
C12 C13 . . 1.534(3) ?
C12 H12a . . 1.00(2) ?
C12 H12b . . .98(2) ?
C13 C14 . . 1.471(3) ?
C13 H13a . . .99(2) ?
C13 H13b . . .98(2) ?
C14 C15 . . 1.184(3) ?
C15 C16 . . 1.473(4) ?
C16 H16a . . .93(4) ?
C16 H16b . . .95(4) ?
C16 H16c . . .99(3) ?
C2 C3 . . 1.519(3) ?
C2 H2a . . .99(2) ?
C2 H2b . . 1.00(2) ?
C3 N4 . . 1.471(3) ?
C3 H3a . . .98(2) ?
C3 H3b . . 1.00(2) ?
N4 C41 . . 1.472(3) ?
N4 C5 . . 1.480(3) ?
C41 C42 . . 1.513(4) ?
C41 H41a . . .99(2) ?
C41 H41b . . 1.02(3) ?
C42 C43 . . 1.370(5) ?
C42 C43' . . 1.440(7) ?
C42 H42a . . .946(3) ?
C42 H42b . . .964(3) ?
C42 H42'a . . .949(3) ?
C42 H42'b . . .966(3) ?
C43 C43' . . 1.490(7) ?
C43 C44 . . 1.465(6) ?
C43 C44' . . 1.970(7) ?
C43 H42'b . . .947(4) ?
C43 H43a . . .963(4) ?
C43 H43b . . .968(4) ?
C43' C44 . . 1.760(7) ?
C43' C44' . . 1.488(9) ?
C43' H42a . . 1.006(6) ?
C43' H43'a . . .957(6) ?
C43' H43'b . . .962(6) ?
C44 C44' . . .882(8) ?
C44 C45 . . 1.271(5) ?
C44' C45 . . 1.161(7) ?
C45 C46 . . 1.440(4) ?
C46 H46a . . .96(4) ?
C46 H46b . . 1.06(5) ?
C46 H46c . . .92(4) ?
C5 C6 . . 1.525(3) ?
C5 H5a . . 1.01(2) ?
C5 H5b . . 1.01(2) ?
C6 N7 . . 1.477(2) ?
C6 H6a . . 1.00(2) ?
C6 H6b . . 1.00(2) ?
N7 C71 . . 1.469(3) ?
N7 C8 . . 1.474(2) ?
C71 C72 . . 1.518(3) ?
C71 H71a . . .99(2) ?
C71 H71b . . 1.02(2) ?
C72 C73 . . 1.535(4) ?
C72 H72a . . 1.01(2) ?
C72 H72b . . .98(2) ?
C73 C74 . . 1.473(5) ?
C73 H73a . . .97(4) ?
C73 H73b . . 1.00(3) ?
C74 C75 . . 1.180(5) ?
C75 C76 . . 1.474(5) ?
C76 H76a . . 1.04(5) ?
C76 H76b . . .96(4) ?
C76 H76c . . .98(3) ?
C8 C9 . . 1.530(3) ?
C8 H8a . . 1.01(2) ?
C8 H8b . . .98(2) ?
C9 H9a . . .97(2) ?
C9 H9b . . 1.01(2) ?
B C111 . . 1.655(2) ?
B C121 . . 1.652(2) ?
B C131 . . 1.651(2) ?
B C141 . . 1.645(2) ?
C111 C112 . . 1.406(2) ?
C111 C116 . . 1.409(2) ?
C112 C113 . . 1.397(2) ?
C112 H112 . . .98(2) ?
C113 C114 . . 1.393(3) ?
C113 H113 . . .96(2) ?
C114 C115 . . 1.388(2) ?
C114 H114 . . .99(2) ?
C115 C116 . . 1.392(2) ?
C115 H115 . . .98(2) ?
C116 H116 . . .98(2) ?
C121 C122 . . 1.409(2) ?
C121 C126 . . 1.404(2) ?
C122 C123 . . 1.392(3) ?
C122 H122 . . 1.00(2) ?
C123 C124 . . 1.390(3) ?
C123 H123 . . .99(2) ?
C124 C125 . . 1.385(3) ?
C124 H124 . . .98(2) ?
C125 C126 . . 1.395(3) ?
C125 H125 . . .99(2) ?
C126 H126 . . 1.01(2) ?
C131 C132 . . 1.400(2) ?
C131 C136 . . 1.407(2) ?
C132 C133 . . 1.397(2) ?
C132 H132 . . 1.00(2) ?
C133 C134 . . 1.382(3) ?
C133 H133 . . .98(2) ?
C134 C135 . . 1.389(2) ?
C134 H134 . . .96(2) ?
C135 C136 . . 1.391(2) ?
C135 H135 . . .99(2) ?
C136 H136 . . .98(2) ?
C141 C142 . . 1.408(2) ?
C141 C146 . . 1.406(2) ?
C142 C143 . . 1.391(2) ?
C142 H142 . . .99(2) ?
C143 C144 . . 1.390(3) ?
C143 H143 . . .99(2) ?
C144 C145 . . 1.381(3) ?
C144 H144 . . .99(2) ?
C145 C146 . . 1.400(2) ?
C145 H145 . . .99(2) ?
C146 H146 . . .99(2) ?
H42b H42'a . . .65528(4) ?

loop_
_geom_contact_atom_site_label_1
_geom_contact_atom_site_label_2
_geom_contact_distance
_geom_contact_site_symmetry_1
_geom_contact_site_symmetry_2
_geom_contact_publ_flag
N1 C12 2.529(2) . . ?
N1 C3 2.451(3) . . ?
N1 N4 2.721(2) . . ?
N1 N7 2.765(2) . . ?
N1 C8 2.466(2) . . ?
N1 H11a 2.03(2) . . ?
N1 H11b 2.02(2) . . ?
N1 H2a 2.05(2) . . ?
N1 H2b 2.05(2) . . ?
N1 H9a 2.01(2) . . ?
N1 H9b 2.04(2) . . ?
C11 C13 2.551(3) . . ?
C11 C2 2.487(3) . . ?
C11 C9 2.512(3) . . ?
C11 H1 2.01(2) . . ?
C11 H12a 2.08(2) . . ?
C11 H12b 2.03(2) . . ?
C11 H2a 2.48(2) . . ?
C11 H9b 2.55(2) . . ?
C12 C14 2.479(3) . . ?
C12 H1 2.60(2) . . ?
C12 H11a 2.12(2) . . ?
C12 H11b 2.07(2) . . ?
C12 H13a 2.07(2) . . ?
C12 H13b 2.09(2) . . ?
C13 C15 2.653(3) . . ?
C13 H1 2.70(2) . . ?
C13 H12a 2.09(2) . . ?
C13 H12b 2.08(2) . . ?
C14 C16 2.656(4) . . ?
C14 H12a 2.68(2) . . ?
C14 H12b 2.68(2) . . ?
C14 H13a 2.06(2) . . ?
C14 H13b 2.02(2) . . ?
C15 H16a 2.02(4) . . ?
C15 H16b 2.00(4) . . ?
C15 H16c 2.03(3) . . ?
C2 N4 2.459(2) . . ?
C2 C5 2.995(3) . . ?
C2 C9 2.491(3) . . ?
C2 H1 1.97(2) . . ?
C2 H11b 2.50(2) . . ?
C2 H3a 2.09(2) . . ?
C2 H3b 2.05(2) . . ?
C2 H5b 2.60(2) . . ?
C2 H9a 2.56(2) . . ?
C3 C41 2.415(3) . . ?
C3 C5 2.453(3) . . ?
C3 H1 2.35(2) . . ?
C3 H2a 2.09(2) . . ?
C3 H2b 2.11(2) . . ?
C3 H41a 2.52(2) . . ?
C3 H41b 2.61(3) . . ?
C3 H5b 2.40(2) . . ?
N4 C42 2.509(4) . . ?
N4 C6 2.512(3) . . ?
N4 N7 2.947(2) . . ?
N4 H1 2.12(2) . . ?
N4 H3a 2.00(2) . . ?
N4 H3b 2.07(2) . . ?
N4 H41a 2.00(2) . . ?
N4 H41b 2.02(3) . . ?
N4 H42b 2.6455(16) . . ?
N4 H42'b 2.4844(17) . . ?
N4 H5a 2.08(2) . . ?
N4 H5b 2.04(2) . . ?
C41 C43 2.472(5) . . ?
C41 C43' 2.523(6) . . ?
C41 C5 2.458(3) . . ?
C41 H3a 2.48(2) . . ?
C41 H42a 2.034(3) . . ?
C41 H42b 2.035(3) . . ?
C41 H42'a 2.028(3) . . ?
C41 H42'b 2.025(3) . . ?
C41 H43b 2.675(3) . . ?
C41 H5a 2.50(2) . . ?
C42 C44 2.402(5) . . ?
C42 C44' 2.534(7) . . ?
C42 H41a 2.06(2) . . ?
C42 H41b 2.12(3) . . ?
C42 H43a 1.912(3) . . ?
C42 H43b 1.903(3) . . ?
C42 H43'a 1.941(3) . . ?
C42 H43'b 1.955(3) . . ?
C43 C43 2.956(6) . '3 666' ?
C43 C45 2.732(5) . . ?
C43 H41a 2.66(2) . . ?
C43 H42a 1.866(4) . . ?
C43 H42b 1.884(4) . . ?
C43 H42'a 2.114(4) . . ?
C43 H43a 2.474(4) . '3 666' ?
C43 H43'a 2.418(4) . . ?
C43 H43'b 1.668(4) . . ?
C43' C45 2.635(6) . . ?
C43' H41a 2.56(2) . . ?
C43' H42b 2.207(6) . . ?
C43' H42'a 1.960(6) . . ?
C43' H42'b 1.948(6) . . ?
C43' H43a 1.703(6) . . ?
C43' H43b 2.441(6) . . ?
C43' H73a 2.67(4) . '3 666' ?
C44 C46 2.690(5) . . ?
C44 H41a 2.68(2) . . ?
C44 H42a 2.577(4) . . ?
C44 H42'b 2.312(4) . . ?
C44 H43a 2.567(4) . '3 666' ?
C44 H43a 1.990(4) . . ?
C44 H43b 2.001(4) . . ?
C44 H43'a 2.533(4) . . ?
C44 H43'b 2.154(4) . . ?
C44' C46 2.523(8) . . ?
C44' H41a 2.68(2) . . ?
C44' H42a 2.394(7) . . ?
C44' H43a 2.370(6) . . ?
C44' H43'a 1.989(7) . . ?
C44' H43'b 2.008(7) . . ?
C44' H71a 2.50(2) . '3 666' ?
C44' H73a 2.66(4) . '3 666' ?
C45 H46a 2.03(4) . . ?
C45 H46b 2.10(5) . . ?
C45 H46c 1.99(4) . . ?
C45 H71a 2.60(2) . '3 666' ?
C5 N7 2.516(2) . . ?
C5 H3b 2.65(2) . . ?
C5 H41b 2.68(3) . . ?
C5 H42b 2.627(2) . . ?
C5 H6a 2.09(2) . . ?
C5 H6b 2.08(2) . . ?
C5 H8b 2.672(19) . . ?
C6 C71 2.425(3) . . ?
C6 C8 2.465(3) . . ?
C6 H5a 2.06(2) . . ?
C6 H5b 2.10(2) . . ?
C6 H71a 2.51(2) . . ?
C6 H8b 2.42(2) . . ?
N7 C72 2.499(3) . . ?
N7 C9 2.460(2) . . ?
N7 H1 2.21(2) . . ?
N7 H6a 2.00(2) . . ?
N7 H6b 2.06(2) . . ?
N7 H71a 2.00(2) . . ?
N7 H71b 2.07(2) . . ?
N7 H72b 2.66(2) . . ?
N7 H8a 2.06(2) . . ?
N7 H8b 2.01(2) . . ?
C71 C73 2.521(4) . . ?
C71 C8 2.437(3) . . ?
C71 H6a 2.49(2) . . ?
C71 H72a 2.09(2) . . ?
C71 H72b 2.05(2) . . ?
C71 H8a 2.43(2) . . ?
C72 C74 2.479(4) . . ?
C72 C8 2.996(3) . . ?
C72 H71a 2.07(2) . . ?
C72 H71b 2.09(2) . . ?
C72 H73a 2.09(4) . . ?
C72 H73b 2.11(3) . . ?
C73 C75 2.652(5) . . ?
C73 H71a 2.68(2) . . ?
C73 H72a 2.10(3) . . ?
C73 H72b 2.07(2) . . ?
C74 C76 2.654(5) . . ?
C74 H72a 2.66(2) . . ?
C74 H72b 2.70(2) . . ?
C74 H73a 2.05(4) . . ?
C74 H73b 2.01(3) . . ?
C75 H76a 2.11(4) . . ?
C75 H76b 1.99(4) . . ?
C75 H76c 2.02(3) . . ?
C8 H1 2.44(2) . . ?
C8 H2b 2.70(2) . . ?
C8 H6b 2.69(2) . . ?
C8 H71b 2.68(2) . . ?
C8 H9a 2.09(2) . . ?
C8 H9b 2.11(2) . . ?
C9 H1 1.96(2) . . ?
C9 H11a 2.64(2) . . ?
C9 H2b 2.44(2) . . ?
C9 H8a 2.07(2) . . ?
C9 H8b 2.078(19) . . ?
B C112 2.709(2) . . ?
B C116 2.666(3) . . ?
B C122 2.669(3) . . ?
B C126 2.698(3) . . ?
B C132 2.694(2) . . ?
B C136 2.670(2) . . ?
B C142 2.663(3) . . ?
B C146 2.694(2) . . ?
B H112 2.863(18) . . ?
B H116 2.77(2) . . ?
B H122 2.80(2) . . ?
B H126 2.832(19) . . ?
B H132 2.83(2) . . ?
B H136 2.80(2) . . ?
B H142 2.79(2) . . ?
B H146 2.835(19) . . ?
C111 C113 2.460(2) . . ?
C111 C114 2.858(2) . . ?
C111 C115 2.462(2) . . ?
C111 C121 2.679(2) . . ?
C111 C131 2.694(2) . . ?
C111 C141 2.701(2) . . ?
C111 H112 2.071(19) . . ?
C111 H116 2.06(2) . . ?
C111 H146 2.666(19) . . ?
C112 C114 2.419(2) . . ?
C112 C115 2.766(2) . . ?
C112 C116 2.374(2) . . ?
C112 H113 2.05(2) . . ?
C113 C115 2.394(2) . . ?
C113 C116 2.758(2) . . ?
C113 H112 2.052(19) . . ?
C113 H114 2.07(2) . . ?
C114 C116 2.409(2) . . ?
C114 H113 2.05(2) . . ?
C114 H115 2.05(2) . . ?
C115 H114 2.08(2) . . ?
C115 H116 2.05(2) . . ?
C116 H115 2.08(2) . . ?
C116 H146 2.66(2) . . ?
C121 C123 2.462(2) . . ?
C121 C124 2.854(3) . . ?
C121 C125 2.456(2) . . ?
C121 C131 2.730(2) . . ?
C121 C141 2.693(2) . . ?
C121 H116 2.69(2) . . ?
C121 H122 2.08(2) . . ?
C121 H126 2.072(19) . . ?
C121 H132 2.70(2) . . ?
C122 C124 2.408(3) . . ?
C122 C125 2.755(3) . . ?
C122 C126 2.372(2) . . ?
C122 H123 2.07(2) . . ?
C122 H132 2.64(2) . . ?
C123 C125 2.391(3) . . ?
C123 C126 2.764(3) . . ?
C123 H122 2.06(2) . . ?
C123 H124 2.06(2) . . ?
C124 C126 2.412(3) . . ?
C124 H123 2.07(2) . . ?
C124 H125 2.08(2) . . ?
C125 H124 2.07(2) . . ?
C125 H126 2.08(2) . . ?
C126 H125 2.07(2) . . ?
C131 C133 2.456(2) . . ?
C131 C134 2.857(2) . . ?
C131 C135 2.462(2) . . ?
C131 C141 2.679(2) . . ?
C131 H112 2.672(18) . . ?
C131 H132 2.06(2) . . ?
C131 H136 2.07(2) . . ?
C132 C134 2.413(2) . . ?
C132 C135 2.758(2) . . ?
C132 C136 2.365(2) . . ?
C132 H133 2.06(2) . . ?
C133 C135 2.385(3) . . ?
C133 C136 2.750(2) . . ?
C133 H132 2.07(2) . . ?
C133 H134 2.04(2) . . ?
C134 C136 2.408(2) . . ?
C134 H133 2.07(2) . . ?
C134 H135 2.07(2) . . ?
C135 H134 2.06(2) . . ?
C135 H136 2.03(2) . . ?
C136 H112 2.688(19) . . ?
C136 H135 2.07(2) . . ?
C141 C143 2.459(2) . . ?
C141 C144 2.855(2) . . ?
C141 C145 2.460(2) . . ?
C141 H126 2.596(19) . . ?
C141 H142 2.07(2) . . ?
C141 H146 2.068(19) . . ?
C142 C144 2.411(2) . . ?
C142 C145 2.756(2) . . ?
C142 C146 2.373(2) . . ?
C142 H143 2.06(2) . . ?
C143 C145 2.386(3) . . ?
C143 C146 2.761(3) . . ?
C143 H142 2.05(2) . . ?
C143 H144 2.08(2) . . ?
C144 C146 2.414(2) . . ?
C144 H143 2.08(2) . . ?
C144 H145 2.07(2) . . ?
C145 H3b 2.66(2) . '4 455' ?
C145 H144 2.07(2) . . ?
C145 H146 2.07(2) . . ?
C146 H145 2.07(2) . . ?
H1 H11b 2.36(3) . . ?
H1 H13b 2.16(3) . . ?
H1 H9b 2.37(3) . . ?
H11a H11b 1.60(3) . . ?
H11a H12b 2.35(3) . . ?
H11b H12b 2.37(3) . . ?
H11b H2a 2.35(3) . . ?
H12a H12b 1.59(3) . . ?
H12a H9b 2.14(3) . . ?
H12b H13a 2.39(3) . . ?
H13a H13b 1.58(3) . . ?
H16a H16b 1.51(5) . . ?
H16a H16c 1.56(5) . . ?
H16b H16c 1.58(5) . . ?
H2a H2b 1.62(3) . . ?
H2a H3a 2.33(3) . . ?
H2b H3b 2.33(3) . . ?
H2b H5b 2.15(3) . . ?
H2b H8b 2.21(3) . . ?
H2b H9a 2.34(3) . . ?
H3a H3b 1.59(3) . . ?
H3a H41a 2.19(3) . . ?
H3b H5b 2.40(3) . . ?
H3b H145 2.36(3) . '4 554' ?
H41a H41b 1.60(4) . . ?
H41a H42a 2.39(2) . . ?
H41b H42a 2.33(3) . . ?
H41b H42'a 2.24(3) . . ?
H42a H42b 1.55133(13) . . ?
H42a H42'a 1.10176(9) . . ?
H42a H42'b 1.80327(10) . . ?
H42a H43a 2.13380(15) . . ?
H42a H43'a 1.10685(9) . . ?
H42a H43'b 1.55502(16) . . ?
H42b H42'b 1.11213(7) . . ?
H42b H43a 2.13940(17) . . ?
H42b H43b 2.13712(14) . . ?
H42b H5a 2.34(2) . . ?
H42b H6a 2.17(2) . . ?
H42'a H42'b 1.55145(11) . . ?
H42'a H43a 2.32340(18) . . ?
H42'a H43'a 2.18594(17) . . ?
H42'a H43'b 2.21427(17) . . ?
H42'b H43a 1.51380(15) . . ?
H42'b H43b 1.04765(7) . . ?
H42'b H43'b 2.18671(12) . . ?
H42'b H6a 2.17(2) . . ?
H43a H43a 2.31480(16) . '3 666' ?
H43a H43b 1.55134(9) . . ?
H43a H43b 2.19066(19) . '3 666' ?
H43a H43'b 1.28582(7) . . ?
H43'a H43'b 1.55137(11) . . ?
H43'a H73a 2.17(4) . '3 666' ?
H46a H46b 1.58(6) . . ?
H46a H46c 1.56(6) . . ?
H46b H46c 1.55(6) . . ?
H5a H5b 1.61(3) . . ?
H5a H6a 2.35(3) . . ?
H5a H6b 2.36(3) . . ?
H5b H6b 2.36(3) . . ?
H5b H8b 2.19(3) . . ?
H6a H6b 1.60(3) . . ?
H6a H71a 2.17(3) . . ?
H71a H71b 1.60(3) . . ?
H71a H72b 2.37(3) . . ?
H71b H8a 2.38(3) . . ?
H72a H72b 1.61(3) . . ?
H72a H8a 2.29(3) . . ?
H72a H9b 2.30(3) . . ?
H72b H73a 2.40(5) . . ?
H73a H73b 1.55(5) . . ?
H76a H76b 1.59(6) . . ?
H76a H76c 1.64(6) . . ?
H76b H76c 1.61(5) . . ?
H8a H8b 1.62(3) . . ?
H8a H9b 2.35(3) . . ?
H8b H9a 2.33(3) . . ?
H9a H9b 1.63(3) . . ?
H9a H132 2.35(3) . 4 ?
H112 H113 2.34(3) . . ?
H113 H114 2.36(3) . . ?
H114 H115 2.38(3) . . ?
H115 H116 2.37(3) . . ?
H122 H123 2.35(3) . . ?
H123 H124 2.38(3) . . ?
H124 H125 2.40(3) . . ?
H125 H126 2.37(3) . . ?
H132 H133 2.35(3) . . ?
H133 H134 2.37(3) . . ?
H134 H135 2.39(3) . . ?
H135 H136 2.34(3) . . ?
H142 H143 2.33(3) . . ?
H144 H145 2.39(3) . . ?
H145 H146 2.36(3) . . ?

loop_
_geom_hbond_atom_site_label_D
_geom_hbond_atom_site_label_H
_geom_hbond_atom_site_label_A
_geom_hbond_site_symmetry_D
_geom_hbond_site_symmetry_H
_geom_hbond_site_symmetry_A
_geom_hbond_distance_DH
_geom_hbond_distance_HA
_geom_hbond_distance_DA
_geom_hbond_angle_DHA
_geom_hbond_publ_flag
? ? ? ? ? ? ? ? ? ? ?

loop_
_geom_torsion_atom_site_label_1
_geom_torsion_atom_site_label_2
_geom_torsion_atom_site_label_3
_geom_torsion_atom_site_label_4
_geom_torsion_site_symmetry_1
_geom_torsion_site_symmetry_2
_geom_torsion_site_symmetry_3
_geom_torsion_site_symmetry_4
_geom_torsion
_geom_torsion_publ_flag
? ? ? ? ? ? ? ? ? ?
